data_7061443
loop_
_publ_author_name
'Rodr\'iguez-\'Alvarez, Aurora'
'Gonz\'alez-Espinoza, Cristina E.'
'Mart\'inez-De-Le\'on, Carla Gabriela'
'Carrillo-Tripp, Mauricio'
'H\^o, Minhhuy'
'Gr\'evy, Jean-Michel'

_publ_section_title
;
 Experimental and theoretical insights into the trans influence of
 organo-sulfur and -selenium ligands in 5,6-membered palladium(ii)
 cationic pincer complexes based on iminophosphoranes
;
_journal_issue 19
_journal_name_full 'New Journal of Chemistry'
_journal_page_first 9344
_journal_page_last 9356
_journal_paper_doi 10.1039/D2NJ00924B
_journal_volume 46
_journal_year 2022
_chemical_formula_moiety 'C31 H26 Cl N P Pd S2, C H2 Cl2, B F4'
_chemical_formula_sum 'C32 H30 B Cl3 F4 N O P Pd S2'
_chemical_formula_weight 839.22
_space_group_crystal_system monoclinic
_space_group_IT_number 15
_space_group_name_Hall '-C 2yc'
_space_group_name_H-M_alt 'C 1 2/c 1'
_atom_sites_solution_hydrogens geom
_audit_creation_date 2022-01-04
_audit_creation_method
;
Olex2 1.2
(compiled May 18 2018 14:05:52 for OlexSys, GUI svn.r5506)
;
_audit_update_record
;
2022-01-05 deposited with the CCDC.	2022-04-12 downloaded from the CCDC.
;
_cell_angle_alpha 90
_cell_angle_beta 92.705(3)
_cell_angle_gamma 90
_cell_formula_units_Z 8
_cell_length_a 22.5136(7)
_cell_length_b 15.1765(5)
_cell_length_c 19.8095(6)
_cell_measurement_reflns_used 13590
_cell_measurement_temperature 100.0(4)
_cell_measurement_theta_max 28.7650
_cell_measurement_theta_min 3.1500
_cell_volume 6760.9(4)
_computing_cell_refinement
'CrysAlisPro, Agilent Technologies, Version 1.171.37.35 (release 13-08-2014 CrysAlis171 .NET) (compiled Aug 13 2014,18:06:01)'
_computing_data_collection
'CrysAlisPro, Agilent Technologies, Version 1.171.37.35 (release 13-08-2014 CrysAlis171 .NET) (compiled Aug 13 2014,18:06:01)'
_computing_data_reduction
'CrysAlisPro, Agilent Technologies, Version 1.171.37.35 (release 13-08-2014 CrysAlis171 .NET) (compiled Aug 13 2014,18:06:01)'
_computing_molecular_graphics 'Olex2 (Dolomanov et al., 2009)'
_computing_publication_material 'Olex2 (Dolomanov et al., 2009)'
_computing_structure_refinement 'ShelXL (Sheldrick, 2015)'
_computing_structure_solution 'ShelXS (Sheldrick, 2008)'
_diffrn_ambient_environment N~2~
_diffrn_ambient_temperature 100.0(4)
_diffrn_detector 'CCD plate'
_diffrn_detector_area_resol_mean 8.0769
_diffrn_detector_type EosS2
_diffrn_measured_fraction_theta_full 0.999
_diffrn_measured_fraction_theta_max 0.890
_diffrn_measurement_details
'#__ type_ start__ end____ width___ exp.time_ 1 omega 4.00 82.00 1.0000 11.3300 omega____ theta____ kappa____ phi______ frames - 15.2374 57.0000 0.0000 78 #__ type_ start__ end____ width___ exp.time_ 2 omega -10.00 82.00 1.0000 11.3300 omega____ theta____ kappa____ phi______ frames - 15.2374 77.0000 90.0000 92 #__ type_ start__ end____ width___ exp.time_ 3 omega -35.00 50.00 1.0000 11.3300 omega____ theta____ kappa____ phi______ frames - -16.1749 19.0000 -90.0000 85 #__ type_ start__ end____ width___ exp.time_ 4 omega -14.00 52.00 1.0000 11.3300 omega____ theta____ kappa____ phi______ frames - 15.2374 -99.0000 -180.0000 66 #__ type_ start__ end____ width___ exp.time_ 5 omega -52.00 2.00 1.0000 11.3300 omega____ theta____ kappa____ phi______ frames - 15.2374 -57.0000 -60.0000 54 #__ type_ start__ end____ width___ exp.time_ 6 omega -74.00 -39.00 1.0000 11.3300 omega____ theta____ kappa____ phi______ frames - -16.1749 132.0000 161.0000 35'
_diffrn_measurement_device 'four-circle diffractometer'
_diffrn_measurement_device_type 'SuperNova, Dual, Cu at zero, EosS2'
_diffrn_measurement_method '\w scans'
_diffrn_orient_matrix_UB_11 -0.0187337000
_diffrn_orient_matrix_UB_12 -0.0059899000
_diffrn_orient_matrix_UB_13 0.0274036000
_diffrn_orient_matrix_UB_21 0.0253425000
_diffrn_orient_matrix_UB_22 -0.0032375000
_diffrn_orient_matrix_UB_23 0.0225444000
_diffrn_orient_matrix_UB_31 -0.0006769000
_diffrn_orient_matrix_UB_32 0.0462573000
_diffrn_orient_matrix_UB_33 0.0051403000
_diffrn_radiation_monochromator mirror
_diffrn_radiation_probe x-ray
_diffrn_radiation_type MoK\a
_diffrn_radiation_wavelength 0.71073
_diffrn_reflns_av_R_equivalents 0.0460
_diffrn_reflns_av_unetI/netI 0.0456
_diffrn_reflns_Laue_measured_fraction_full 0.999
_diffrn_reflns_Laue_measured_fraction_max 0.890
_diffrn_reflns_limit_h_max 30
_diffrn_reflns_limit_h_min -29
_diffrn_reflns_limit_k_max 19
_diffrn_reflns_limit_k_min -20
_diffrn_reflns_limit_l_max 16
_diffrn_reflns_limit_l_min -26
_diffrn_reflns_number 29675
_diffrn_reflns_point_group_measured_fraction_full 0.999
_diffrn_reflns_point_group_measured_fraction_max 0.890
_diffrn_reflns_theta_full 25.242
_diffrn_reflns_theta_max 29.157
_diffrn_reflns_theta_min 2.585
_diffrn_source 'SuperNova (Mo) X-ray Source'
_exptl_absorpt_coefficient_mu 1.008
_exptl_absorpt_correction_T_max 1.00000
_exptl_absorpt_correction_T_min 0.73319
_exptl_absorpt_correction_type multi-scan
_exptl_absorpt_process_details
'CrysAlisPro, Agilent Technologies, Version 1.171.37.35 (release 13-08-2014 CrysAlis171 .NET) (compiled Aug 13 2014,18:06:01) Empirical absorption correction using spherical harmonics, implemented in SCALE3 ABSPACK scaling algorithm. Empirical absorption correction using spherical harmonics, implemented in SCALE3 ABSPACK scaling algorithm.'
_exptl_crystal_colour orange
_exptl_crystal_colour_primary orange
_exptl_crystal_density_diffrn 1.649
_exptl_crystal_description plate
_exptl_crystal_F_000 3376
_exptl_crystal_size_max 0.34
_exptl_crystal_size_mid 0.25
_exptl_crystal_size_min 0.15
_refine_diff_density_max 1.883
_refine_diff_density_min -0.990
_refine_diff_density_rms 0.098
_refine_ls_extinction_method none
_refine_ls_goodness_of_fit_ref 1.044
_refine_ls_hydrogen_treatment constr
_refine_ls_matrix_type full
_refine_ls_number_parameters 407
_refine_ls_number_reflns 8127
_refine_ls_number_restraints 0
_refine_ls_restrained_S_all 1.044
_refine_ls_R_factor_all 0.0468
_refine_ls_R_factor_gt 0.0377
_refine_ls_shift/su_max 0.001
_refine_ls_shift/su_mean 0.000
_refine_ls_structure_factor_coef Fsqd
_refine_ls_weighting_details 'w=1/[\s^2^(Fo^2^)+(0.0341P)^2^+15.7707P] where P=(Fo^2^+2Fc^2^)/3'
_refine_ls_weighting_scheme calc
_refine_ls_wR_factor_gt 0.0837
_refine_ls_wR_factor_ref 0.0894
_reflns_Friedel_coverage 0.000
_reflns_number_gt 6926
_reflns_number_total 8127
_reflns_threshold_expression 'I > 2\s(I)'
_cod_data_source_file d2nj00924b2.cif
_cod_data_source_block pdbf4-sph
_cod_depositor_comments 'Adding full bibliography for 7061439--7061443.cif.'
_cod_original_cell_volume 6760.9(3)
_cod_database_code 7061443
_shelx_shelxl_version_number 2018/3
_chemical_oxdiff_formula 'C H N P S Pd Cl F B'
_shelx_space_group_comment
;
The symmetry employed for this shelxl refinement is uniquely defined
by the following loop, which should always be used as a source of
symmetry information in preference to the above space-group names.
They are only intended as comments.
;
_shelx_estimated_absorpt_t_max 0.863
_shelx_estimated_absorpt_t_min 0.726
_reflns_odcompleteness_completeness 99.89
_reflns_odcompleteness_iscentric 1
_reflns_odcompleteness_theta 26.32
_olex2_refinement_description
;
1. Fixed Uiso
 At 1.2 times of:
  All C(H) groups, All C(H,H) groups
 At 1.5 times of:
  All C(H,H,H) groups
2.a Secondary CH2 refined with riding coordinates:
 C32(H32A,H32B)
2.b Aromatic/amide H refined with riding coordinates:
 C3(H3), C4(H4), C5(H5), C6(H6), C9(H9), C10(H10), C11(H11), C12(H12),
 C13(H13), C15(H15), C16(H16), C17(H17), C18(H18), C21(H21), C22(H22), C23(H23),
  C24(H24), C25(H25), C27(H27), C28(H28), C29(H29), C30(H30), C31(H31)
2.c Idealised Me refined as rotating group:
 C1(H1A,H1B,H1C)
;
_olex2_submission_special_instructions 'No special instructions were received'

loop_
_space_group_symop_operation_xyz
'x, y, z'
'-x, y, -z+1/2'
'x+1/2, y+1/2, z'
'-x+1/2, y+1/2, -z+1/2'
'-x, -y, -z'
'x, -y, z-1/2'
'-x+1/2, -y+1/2, -z'
'x+1/2, -y+1/2, z-1/2'

loop_
_atom_site_label
_atom_site_type_symbol
_atom_site_fract_x
_atom_site_fract_y
_atom_site_fract_z
_atom_site_U_iso_or_equiv
_atom_site_adp_type
_atom_site_occupancy
_atom_site_site_symmetry_order
_atom_site_calc_flag
_atom_site_refinement_flags_posn
_atom_site_refinement_flags_adp
_atom_site_refinement_flags_occupancy
_atom_site_disorder_assembly
_atom_site_disorder_group
Pd1 Pd 0.34747(2) 0.14860(2) 0.21299(2) 0.01290(6) Uani 1 1 d . . . . .
Cl1 Cl 0.31227(3) 0.04732(4) 0.13515(3) 0.02082(14) Uani 1 1 d . . . . .
S1 S 0.30696(3) 0.26902(4) 0.15752(3) 0.01609(13) Uani 1 1 d . . . . .
S2 S 0.39761(3) 0.04289(4) 0.27674(3) 0.01595(13) Uani 1 1 d . . . . .
P1 P 0.34255(3) 0.31875(4) 0.31141(3) 0.01295(13) Uani 1 1 d . . . . .
N1 N 0.37880(9) 0.23245(13) 0.28703(10) 0.0135(4) Uani 1 1 d . . . . .
C1 C 0.26884(13) 0.23961(19) 0.07936(13) 0.0235(6) Uani 1 1 d . . . . .
H1A H 0.297849 0.221399 0.046738 0.035 Uiso 1 1 calc GR . . . .
H1B H 0.246368 0.290500 0.061532 0.035 Uiso 1 1 calc GR . . . .
H1C H 0.241447 0.190834 0.087052 0.035 Uiso 1 1 calc GR . . . .
C2 C 0.24900(11) 0.29100(16) 0.21322(13) 0.0158(5) Uani 1 1 d . . . . .
C3 C 0.18966(12) 0.29268(17) 0.19122(14) 0.0201(6) Uani 1 1 d . . . . .
H3 H 0.178513 0.279217 0.145527 0.024 Uiso 1 1 calc R . . . .
C4 C 0.14647(12) 0.31423(17) 0.23652(15) 0.0218(6) Uani 1 1 d . . . . .
H4 H 0.105738 0.314821 0.221603 0.026 Uiso 1 1 calc R . . . .
C5 C 0.16227(12) 0.33481(17) 0.30306(16) 0.0228(6) Uani 1 1 d . . . . .
H5 H 0.132517 0.350117 0.333424 0.027 Uiso 1 1 calc R . . . .
C6 C 0.22161(12) 0.33305(16) 0.32533(14) 0.0186(5) Uani 1 1 d . . . . .
H6 H 0.232258 0.347258 0.371013 0.022 Uiso 1 1 calc R . . . .
C7 C 0.26597(11) 0.31057(16) 0.28121(13) 0.0148(5) Uani 1 1 d . . . . .
C8 C 0.36932(11) 0.41952(16) 0.27627(13) 0.0165(5) Uani 1 1 d . . . . .
C9 C 0.41516(12) 0.41652(18) 0.23148(14) 0.0227(6) Uani 1 1 d . . . . .
H9 H 0.433824 0.362040 0.222065 0.027 Uiso 1 1 calc R . . . .
C10 C 0.43353(14) 0.4936(2) 0.20055(17) 0.0324(7) Uani 1 1 d . . . . .
H10 H 0.464194 0.491870 0.169238 0.039 Uiso 1 1 calc R . . . .
C11 C 0.40672(16) 0.5726(2) 0.21585(19) 0.0391(8) Uani 1 1 d . . . . .
H11 H 0.419916 0.625470 0.195750 0.047 Uiso 1 1 calc R . . . .
C12 C 0.36101(16) 0.5757(2) 0.25992(18) 0.0355(8) Uani 1 1 d . . . . .
H12 H 0.342743 0.630484 0.269435 0.043 Uiso 1 1 calc R . . . .
C13 C 0.34180(14) 0.49965(18) 0.29018(15) 0.0254(6) Uani 1 1 d . . . . .
H13 H 0.310150 0.501704 0.320203 0.030 Uiso 1 1 calc R . . . .
C14 C 0.43300(11) 0.20658(17) 0.32045(12) 0.0148(5) Uani 1 1 d . . . . .
C15 C 0.47230(12) 0.26482(18) 0.35414(13) 0.0179(5) Uani 1 1 d . . . . .
H15 H 0.463544 0.326040 0.354977 0.021 Uiso 1 1 calc R . . . .
C16 C 0.52424(12) 0.23319(19) 0.38644(14) 0.0227(6) Uani 1 1 d . . . . .
H16 H 0.550180 0.273202 0.410042 0.027 Uiso 1 1 calc R . . . .
C17 C 0.53889(12) 0.14465(19) 0.38491(14) 0.0236(6) Uani 1 1 d . . . . .
H17 H 0.574522 0.124017 0.407174 0.028 Uiso 1 1 calc R . . . .
C18 C 0.50082(12) 0.08636(19) 0.35039(14) 0.0206(6) Uani 1 1 d . . . . .
H18 H 0.510666 0.025597 0.348149 0.025 Uiso 1 1 calc R . . . .
C19 C 0.44829(11) 0.11715(17) 0.31915(13) 0.0153(5) Uani 1 1 d . . . . .
C20 C 0.34780(12) 0.01753(16) 0.34258(13) 0.0163(5) Uani 1 1 d . . . . .
C21 C 0.37104(14) -0.00703(19) 0.40605(14) 0.0251(6) Uani 1 1 d . . . . .
H21 H 0.412839 -0.009409 0.415025 0.030 Uiso 1 1 calc R . . . .
C22 C 0.33225(15) -0.0281(2) 0.45627(15) 0.0297(7) Uani 1 1 d . . . . .
H22 H 0.347670 -0.044487 0.499939 0.036 Uiso 1 1 calc R . . . .
C23 C 0.27125(14) -0.02532(19) 0.44301(15) 0.0274(7) Uani 1 1 d . . . . .
H23 H 0.244942 -0.038336 0.477768 0.033 Uiso 1 1 calc R . . . .
C24 C 0.24880(13) -0.00343(18) 0.37871(15) 0.0253(6) Uani 1 1 d . . . . .
H24 H 0.207060 -0.003816 0.369078 0.030 Uiso 1 1 calc R . . . .
C25 C 0.28694(13) 0.01903(17) 0.32841(14) 0.0220(6) Uani 1 1 d . . . . .
H25 H 0.271478 0.035262 0.284715 0.026 Uiso 1 1 calc R . . . .
C26 C 0.34389(12) 0.32202(17) 0.40226(13) 0.0164(5) Uani 1 1 d . . . . .
C27 C 0.36007(14) 0.39664(18) 0.43977(14) 0.0247(6) Uani 1 1 d . . . . .
H27 H 0.370823 0.449382 0.417584 0.030 Uiso 1 1 calc R . . . .
C28 C 0.36033(16) 0.3933(2) 0.51011(15) 0.0319(7) Uani 1 1 d . . . . .
H28 H 0.371243 0.443853 0.536103 0.038 Uiso 1 1 calc R . . . .
C29 C 0.34466(15) 0.3161(2) 0.54200(15) 0.0300(7) Uani 1 1 d . . . . .
H29 H 0.344409 0.314249 0.589922 0.036 Uiso 1 1 calc R . . . .
C30 C 0.32936(13) 0.24163(19) 0.50482(14) 0.0236(6) Uani 1 1 d . . . . .
H30 H 0.319290 0.188750 0.527260 0.028 Uiso 1 1 calc R . . . .
C31 C 0.32871(12) 0.24414(18) 0.43455(14) 0.0195(5) Uani 1 1 d . . . . .
H31 H 0.318012 0.193250 0.408830 0.023 Uiso 1 1 calc R . . . .
Cl2 Cl 0.49274(4) 0.21880(9) 0.65167(5) 0.0599(3) Uani 1 1 d . . . . .
Cl3 Cl 0.45604(4) 0.10173(5) 0.54133(5) 0.0413(2) Uani 1 1 d . . . . .
C32 C 0.49141(15) 0.2016(2) 0.56326(18) 0.0370(8) Uani 1 1 d . . . . .
H32A H 0.470076 0.250884 0.540075 0.044 Uiso 1 1 calc R . . . .
H32B H 0.532631 0.200698 0.547949 0.044 Uiso 1 1 calc R . . . .
F1 F 0.36667(10) 0.62134(13) 0.53770(11) 0.0469(5) Uani 1 1 d . . . . .
F2 F 0.44184(9) 0.62461(15) 0.46643(14) 0.0585(6) Uani 1 1 d . . . . .
F3 F 0.37714(8) 0.74070(11) 0.47046(10) 0.0333(4) Uani 1 1 d . . . . .
F4 F 0.34657(11) 0.60974(14) 0.42575(12) 0.0613(7) Uani 1 1 d . . . . .
B1 B 0.38269(15) 0.6492(2) 0.47530(19) 0.0261(7) Uani 1 1 d . . . . .

loop_
_atom_site_aniso_label
_atom_site_aniso_U_11
_atom_site_aniso_U_22
_atom_site_aniso_U_33
_atom_site_aniso_U_23
_atom_site_aniso_U_13
_atom_site_aniso_U_12
Pd1 0.01535(11) 0.01306(10) 0.01016(10) -0.00077(7) -0.00067(7) 0.00000(7)
Cl1 0.0284(4) 0.0189(3) 0.0149(3) -0.0040(2) -0.0010(3) -0.0055(3)
S1 0.0175(3) 0.0178(3) 0.0127(3) 0.0016(2) -0.0027(2) 0.0003(2)
S2 0.0196(3) 0.0143(3) 0.0140(3) 0.0003(2) 0.0019(2) 0.0025(2)
P1 0.0132(3) 0.0129(3) 0.0126(3) -0.0009(2) -0.0009(2) 0.0011(2)
N1 0.0142(10) 0.0142(10) 0.0116(10) -0.0032(8) -0.0029(8) 0.0026(8)
C1 0.0272(15) 0.0293(15) 0.0131(13) -0.0001(11) -0.0074(11) 0.0015(12)
C2 0.0174(13) 0.0122(11) 0.0177(13) 0.0022(10) -0.0002(10) 0.0005(9)
C3 0.0203(14) 0.0150(12) 0.0243(14) 0.0031(11) -0.0062(11) -0.0001(10)
C4 0.0138(13) 0.0162(13) 0.0350(16) 0.0046(12) -0.0039(12) 0.0017(10)
C5 0.0172(13) 0.0175(13) 0.0340(16) 0.0040(12) 0.0055(12) 0.0038(10)
C6 0.0193(13) 0.0157(12) 0.0210(14) 0.0018(10) 0.0027(11) 0.0027(10)
C7 0.0130(12) 0.0138(12) 0.0175(13) 0.0020(10) -0.0009(10) 0.0010(9)
C8 0.0170(13) 0.0141(12) 0.0181(13) 0.0018(10) -0.0042(10) -0.0015(10)
C9 0.0185(14) 0.0229(14) 0.0264(15) 0.0038(12) 0.0000(12) 0.0017(11)
C10 0.0245(16) 0.0358(17) 0.0369(18) 0.0153(14) 0.0006(14) -0.0063(13)
C11 0.041(2) 0.0248(16) 0.050(2) 0.0184(15) -0.0089(17) -0.0103(14)
C12 0.045(2) 0.0172(14) 0.044(2) 0.0035(14) -0.0036(16) 0.0029(13)
C13 0.0326(16) 0.0191(14) 0.0242(15) -0.0018(11) -0.0004(13) 0.0056(12)
C14 0.0129(12) 0.0210(13) 0.0105(12) 0.0012(10) 0.0011(10) 0.0003(10)
C15 0.0162(13) 0.0207(13) 0.0167(13) 0.0006(10) 0.0002(10) -0.0030(10)
C16 0.0153(13) 0.0347(16) 0.0178(13) 0.0036(12) -0.0024(11) -0.0066(11)
C17 0.0112(12) 0.0391(17) 0.0203(14) 0.0096(12) -0.0011(11) 0.0037(11)
C18 0.0175(13) 0.0264(14) 0.0183(13) 0.0072(11) 0.0059(11) 0.0073(11)
C19 0.0136(12) 0.0191(12) 0.0131(12) 0.0026(10) 0.0010(10) 0.0023(10)
C20 0.0217(13) 0.0126(12) 0.0150(12) -0.0005(10) 0.0044(10) -0.0034(10)
C21 0.0286(16) 0.0285(15) 0.0179(14) 0.0030(12) -0.0011(12) -0.0043(12)
C22 0.0381(18) 0.0344(17) 0.0167(14) 0.0043(12) 0.0022(13) -0.0062(14)
C23 0.0364(17) 0.0223(14) 0.0243(15) -0.0002(12) 0.0104(13) -0.0073(12)
C24 0.0245(15) 0.0232(14) 0.0286(16) -0.0019(12) 0.0071(12) -0.0047(11)
C25 0.0269(15) 0.0197(13) 0.0194(14) 0.0003(11) 0.0001(12) -0.0039(11)
C26 0.0164(13) 0.0204(13) 0.0121(12) -0.0016(10) -0.0006(10) 0.0048(10)
C27 0.0343(17) 0.0197(14) 0.0201(14) -0.0023(11) 0.0004(12) -0.0006(12)
C28 0.049(2) 0.0269(16) 0.0197(15) -0.0071(12) -0.0019(14) 0.0020(14)
C29 0.0397(18) 0.0364(17) 0.0141(14) -0.0019(12) 0.0032(13) 0.0066(14)
C30 0.0236(15) 0.0276(15) 0.0197(14) 0.0055(12) 0.0021(12) 0.0045(12)
C31 0.0186(13) 0.0221(13) 0.0177(13) -0.0019(11) -0.0009(11) 0.0010(10)
Cl2 0.0265(4) 0.1074(9) 0.0455(6) -0.0272(6) -0.0023(4) 0.0026(5)
Cl3 0.0480(5) 0.0321(4) 0.0431(5) 0.0041(4) -0.0050(4) -0.0020(4)
C32 0.0270(17) 0.0419(19) 0.042(2) 0.0013(16) 0.0024(15) -0.0054(14)
F1 0.0627(15) 0.0331(10) 0.0459(12) 0.0023(9) 0.0132(11) 0.0014(10)
F2 0.0288(11) 0.0595(14) 0.0881(18) 0.0203(13) 0.0123(12) 0.0104(10)
F3 0.0248(9) 0.0267(9) 0.0480(11) 0.0012(8) -0.0025(8) 0.0015(7)
F4 0.0731(16) 0.0416(12) 0.0655(15) -0.0286(11) -0.0368(13) 0.0194(11)
B1 0.0173(16) 0.0265(17) 0.0339(19) -0.0006(14) -0.0052(14) 0.0054(13)

loop_
_atom_type_symbol
_atom_type_description
_atom_type_scat_dispersion_real
_atom_type_scat_dispersion_imag
_atom_type_scat_source
C C 0.0033 0.0016 'International Tables Vol C Tables 4.2.6.8 and 6.1.1.4'
H H 0.0000 0.0000 'International Tables Vol C Tables 4.2.6.8 and 6.1.1.4'
B B 0.0013 0.0007 'International Tables Vol C Tables 4.2.6.8 and 6.1.1.4'
Cl Cl 0.1484 0.1585 'International Tables Vol C Tables 4.2.6.8 and 6.1.1.4'
F F 0.0171 0.0103 'International Tables Vol C Tables 4.2.6.8 and 6.1.1.4'
N N 0.0061 0.0033 'International Tables Vol C Tables 4.2.6.8 and 6.1.1.4'
O O 0.0106 0.0060 'International Tables Vol C Tables 4.2.6.8 and 6.1.1.4'
P P 0.1023 0.0942 'International Tables Vol C Tables 4.2.6.8 and 6.1.1.4'
Pd Pd -0.9988 1.0072 'International Tables Vol C Tables 4.2.6.8 and 6.1.1.4'
S S 0.1246 0.1234 'International Tables Vol C Tables 4.2.6.8 and 6.1.1.4'

loop_
_geom_angle_atom_site_label_1
_geom_angle_atom_site_label_2
_geom_angle_atom_site_label_3
_geom_angle
_geom_angle_site_symmetry_1
_geom_angle_site_symmetry_3
_geom_angle_publ_flag
Cl1 Pd1 S1 95.44(2) . . ?
Cl1 Pd1 S2 92.68(2) . . ?
S1 Pd1 S2 171.35(2) . . ?
N1 Pd1 Cl1 176.23(6) . . ?
N1 Pd1 S1 87.92(6) . . ?
N1 Pd1 S2 84.06(6) . . ?
C1 S1 Pd1 112.22(10) . . ?
C2 S1 Pd1 97.97(8) . . ?
C2 S1 C1 104.32(13) . . ?
C19 S2 Pd1 95.98(8) . . ?
C19 S2 C20 101.54(12) . . ?
C20 S2 Pd1 103.89(9) . . ?
N1 P1 C7 109.34(11) . . ?
N1 P1 C8 112.82(12) . . ?
N1 P1 C26 109.50(11) . . ?
C8 P1 C7 105.26(12) . . ?
C8 P1 C26 111.97(12) . . ?
C26 P1 C7 107.73(12) . . ?
P1 N1 Pd1 123.59(12) . . ?
C14 N1 Pd1 115.09(15) . . ?
C14 N1 P1 121.14(17) . . ?
C3 C2 S1 122.2(2) . . ?
C3 C2 C7 120.6(2) . . ?
C7 C2 S1 117.19(19) . . ?
C2 C3 C4 119.6(3) . . ?
C5 C4 C3 120.7(3) . . ?
C4 C5 C6 119.9(3) . . ?
C5 C6 C7 120.7(3) . . ?
C2 C7 P1 122.8(2) . . ?
C6 C7 P1 118.4(2) . . ?
C6 C7 C2 118.5(2) . . ?
C9 C8 P1 119.4(2) . . ?
C9 C8 C13 120.2(3) . . ?
C13 C8 P1 120.3(2) . . ?
C10 C9 C8 119.8(3) . . ?
C11 C10 C9 119.4(3) . . ?
C12 C11 C10 121.0(3) . . ?
C13 C12 C11 120.2(3) . . ?
C12 C13 C8 119.4(3) . . ?
C15 C14 N1 124.1(2) . . ?
C15 C14 C19 118.1(2) . . ?
C19 C14 N1 117.8(2) . . ?
C16 C15 C14 120.0(2) . . ?
C17 C16 C15 121.4(3) . . ?
C16 C17 C18 119.1(2) . . ?
C17 C18 C19 119.8(3) . . ?
C14 C19 S2 117.91(19) . . ?
C18 C19 S2 120.6(2) . . ?
C18 C19 C14 121.5(2) . . ?
C21 C20 S2 119.5(2) . . ?
C25 C20 S2 119.5(2) . . ?
C25 C20 C21 120.9(3) . . ?
C20 C21 C22 119.1(3) . . ?
C23 C22 C21 120.5(3) . . ?
C22 C23 C24 119.7(3) . . ?
C25 C24 C23 120.4(3) . . ?
C20 C25 C24 119.3(3) . . ?
C27 C26 P1 123.2(2) . . ?
C27 C26 C31 120.5(2) . . ?
C31 C26 P1 116.3(2) . . ?
C26 C27 C28 119.5(3) . . ?
C29 C28 C27 119.9(3) . . ?
C30 C29 C28 120.7(3) . . ?
C29 C30 C31 120.0(3) . . ?
C30 C31 C26 119.4(3) . . ?
Cl3 C32 Cl2 110.99(19) . . ?
F1 B1 F2 108.9(3) . . ?
F1 B1 F3 110.0(3) . . ?
F1 B1 F4 109.6(3) . . ?
F3 B1 F2 109.8(3) . . ?
F4 B1 F2 109.1(3) . . ?
F4 B1 F3 109.5(3) . . ?

loop_
_geom_bond_atom_site_label_1
_geom_bond_atom_site_label_2
_geom_bond_distance
_geom_bond_site_symmetry_2
_geom_bond_publ_flag
Pd1 Cl1 2.2919(6) . ?
Pd1 S1 2.2989(6) . ?
Pd1 S2 2.3040(6) . ?
Pd1 N1 2.042(2) . ?
S1 C1 1.791(3) . ?
S1 C2 1.780(3) . ?
S2 C19 1.785(3) . ?
S2 C20 1.801(3) . ?
P1 N1 1.629(2) . ?
P1 C7 1.802(3) . ?
P1 C8 1.796(3) . ?
P1 C26 1.799(3) . ?
N1 C14 1.416(3) . ?
C2 C3 1.386(4) . ?
C2 C7 1.414(4) . ?
C3 C4 1.393(4) . ?
C4 C5 1.385(4) . ?
C5 C6 1.387(4) . ?
C6 C7 1.400(4) . ?
C8 C9 1.393(4) . ?
C8 C13 1.398(4) . ?
C9 C10 1.392(4) . ?
C10 C11 1.382(5) . ?
C11 C12 1.381(5) . ?
C12 C13 1.380(4) . ?
C14 C15 1.398(4) . ?
C14 C19 1.401(4) . ?
C15 C16 1.392(4) . ?
C16 C17 1.384(4) . ?
C17 C18 1.389(4) . ?
C18 C19 1.389(4) . ?
C20 C21 1.390(4) . ?
C20 C25 1.386(4) . ?
C21 C22 1.392(4) . ?
C22 C23 1.387(4) . ?
C23 C24 1.388(4) . ?
C24 C25 1.388(4) . ?
C26 C27 1.393(4) . ?
C26 C31 1.394(4) . ?
C27 C28 1.394(4) . ?
C28 C29 1.385(4) . ?
C29 C30 1.384(4) . ?
C30 C31 1.392(4) . ?
Cl2 C32 1.770(4) . ?
Cl3 C32 1.757(3) . ?
F1 B1 1.371(4) . ?
F2 B1 1.402(4) . ?
F3 B1 1.398(4) . ?
F4 B1 1.381(4) . ?
